data_9007053
loop_
_publ_author_name
'Camara, F.'
'Carpenter, M. A.'
'Domeneghetti, M. C.'
'Tazzoli, V.'

_publ_section_title
;
 Non-convergent ordering and displacive phase transition in pigeonite:
 in situ HT XRD study
 Sample: hgd, T = 650 C
;
_journal_name_full 'Physics and Chemistry of Minerals'
_journal_page_first 331
_journal_page_last 340
_journal_paper_doi 10.1007/s00269-002-0241-y
_journal_volume 29
_journal_year 2002
_chemical_compound_source 'from rhyodacite, Parana, Brazil'
_chemical_formula_sum 'Ca0.106 Fe0.419 Mg0.461 Mn0.014 O3 Si'
_chemical_name_mineral Pigeonite
_space_group_IT_number 14
_symmetry_space_group_name_Hall '-P 2ybc'
_symmetry_space_group_name_H-M 'P 1 21/c 1'
_cell_angle_alpha 90
_cell_angle_beta 109.01
_cell_angle_gamma 90
_cell_length_a 9.801
_cell_length_b 9.008
_cell_length_c 5.296
_cell_formula_units_Z 8
_cell_volume 442.070
_database_code_amcsd 0008638
_diffrn_ambient_temperature 923.15
_exptl_crystal_density_diffrn 3.477
_cod_original_formula_sum 'Mg.461 Fe.419 Mn.014 Ca.106 Si O3'
_cod_database_code 9007053

loop_
_space_group_symop_operation_xyz
x,y,z
x,1/2-y,1/2+z
-x,1/2+y,1/2-z
-x,-y,-z

loop_
_atom_site_aniso_label
_atom_site_aniso_U_11
_atom_site_aniso_U_22
_atom_site_aniso_U_33
_atom_site_aniso_U_12
_atom_site_aniso_U_13
_atom_site_aniso_U_23
MgM1 0.01900 0.01900 0.01600 0.00000 0.00300 0.00000
FeM1 0.01900 0.01900 0.01600 0.00000 0.00300 0.00000
MnM1 0.01900 0.01900 0.01600 0.00000 0.00300 0.00000
CaM1 0.01900 0.01900 0.01600 0.00000 0.00300 0.00000
MgM2 0.02900 0.03400 0.02000 0.00300 0.00200 0.00200
FeM2 0.02900 0.03400 0.02000 0.00300 0.00200 0.00200
MnM2 0.02900 0.03400 0.02000 0.00300 0.00200 0.00200
CaM2 0.02900 0.03400 0.02000 0.00300 0.00200 0.00200
SiA 0.01400 0.01600 0.01600 -0.00100 0.00600 -0.00200
SiB 0.01300 0.01500 0.01600 -0.00200 0.00500 -0.00100
O1A 0.01400 0.02400 0.01900 0.00100 0.00500 0.00100
O1B 0.01400 0.02300 0.02100 0.00100 0.00400 -0.00100
O2A 0.03000 0.01700 0.03200 -0.00800 0.01400 -0.00300
O2B 0.03000 0.02600 0.03200 -0.01100 0.01400 -0.01000
O3A 0.01800 0.05200 0.03200 0.00300 0.00600 0.02300
O3B 0.02100 0.04300 0.02900 0.00400 0.00900 0.01900

loop_
_atom_site_label
_atom_site_fract_x
_atom_site_fract_y
_atom_site_fract_z
_atom_site_occupancy
_atom_site_U_iso_or_equiv
MgM1 0.25020 0.65320 0.23970 0.75290 0.01800
FeM1 0.25020 0.65320 0.23970 0.22220 0.01800
MnM1 0.25020 0.65320 0.23970 0.00720 0.01800
CaM1 0.25020 0.65320 0.23970 0.01790 0.01800
MgM2 0.25280 0.01880 0.23820 0.16990 0.02900
FeM2 0.25280 0.01880 0.23820 0.61480 0.02900
MnM2 0.25280 0.01880 0.23820 0.02020 0.02900
CaM2 0.25280 0.01880 0.23820 0.19510 0.02900
SiA 0.04350 0.33980 0.27030 1.00000 0.01500
SiB 0.54700 0.83810 0.24800 1.00000 0.01400
O1A 0.86910 0.33810 0.16090 1.00000 0.01900
O1B 0.37250 0.83840 0.14180 1.00000 0.02000
O2A 0.12220 0.49680 0.33970 1.00000 0.02500
O2B 0.62620 0.99050 0.36320 1.00000 0.02900
O3A 0.10240 0.25160 0.55830 1.00000 0.03500
O3B 0.60310 0.72220 0.50450 1.00000 0.03100

loop_
_cod_related_entry_id
_cod_related_entry_database
_cod_related_entry_code
1 AMCSD 0008638
